data_4330125
loop_
_publ_author_name
'Daniel N. Woodruff'
'Eric J. L. McInnes'
'Daniel O. Sells'
'Richard E. P. Winpenny'
'Richard A. Layfield'

_publ_section_title
;
 Synthesis, Structure, and Paramagnetism of Manganese(II) Iminophosphate
 Complexes
;
_journal_name_full 'Inorganic Chemistry'
_journal_page_first 9104
_journal_page_last 9109
_journal_paper_doi 10.1021/ic3014046
_journal_volume 51
_journal_year 2012
_chemical_formula_sum 'C17 H35 Mn N4 P Si'
_chemical_formula_weight 409.49
_chemical_name_systematic
; 
 ? 
;
_space_group_IT_number 2
_symmetry_cell_setting triclinic
_symmetry_space_group_name_Hall '-P 1'
_symmetry_space_group_name_H-M 'P -1'
_atom_sites_solution_hydrogens geom
_atom_sites_solution_primary direct
_atom_sites_solution_secondary difmap
_audit_creation_method SHELXL-97
_cell_angle_alpha 91.861(9)
_cell_angle_beta 98.026(9)
_cell_angle_gamma 115.271(11)
_cell_formula_units_Z 2
_cell_length_a 10.4186(12)
_cell_length_b 10.8372(12)
_cell_length_c 10.9199(12)
_cell_measurement_reflns_used 1731
_cell_measurement_temperature 100
_cell_measurement_theta_max 28.5077
_cell_measurement_theta_min 2.9481
_cell_volume 1098.2(2)
_computing_cell_refinement
;
CrysAlisPro, Oxford Diffraction Ltd.,
Version 1.171.33.52 (release 06-11-2009 CrysAlis171 .NET)
(compiled Nov  6 2009,16:24:50)
;
_computing_data_collection
;
CrysAlisPro, Oxford Diffraction Ltd.,
Version 1.171.33.52 (release 06-11-2009 CrysAlis171 .NET)
(compiled Nov  6 2009,16:24:50)
;
_computing_data_reduction
;
CrysAlisPro, Oxford Diffraction Ltd.,
Version 1.171.33.52 (release 06-11-2009 CrysAlis171 .NET)
(compiled Nov  6 2009,16:24:50)
;
_computing_structure_refinement 'SHELXL-97 (Sheldrick, 1997)'
_computing_structure_solution 'SHELXS-97 (Sheldrick, 1990)'
_diffrn_ambient_temperature 100
_diffrn_detector_area_resol_mean 8.3367
_diffrn_measured_fraction_theta_full 0.984
_diffrn_measured_fraction_theta_max 0.984
_diffrn_measurement_device_type 'Xcalibur, Sapphire2, large Be window'
_diffrn_measurement_method '\w scans'
_diffrn_radiation_monochromator graphite
_diffrn_radiation_source 'fine-focus sealed tube'
_diffrn_radiation_type MoK\a
_diffrn_radiation_wavelength 0.71073
_diffrn_reflns_av_R_equivalents 0.0656
_diffrn_reflns_av_sigmaI/netI 0.2308
_diffrn_reflns_limit_h_max 13
_diffrn_reflns_limit_h_min -8
_diffrn_reflns_limit_k_max 13
_diffrn_reflns_limit_k_min -13
_diffrn_reflns_limit_l_max 13
_diffrn_reflns_limit_l_min -12
_diffrn_reflns_number 7013
_diffrn_reflns_theta_full 26.99
_diffrn_reflns_theta_max 26.99
_diffrn_reflns_theta_min 2.96
_exptl_absorpt_coefficient_mu 0.735
_exptl_absorpt_correction_T_max 0.9301
_exptl_absorpt_correction_T_min 0.8669
_exptl_absorpt_correction_type multi-scan
_exptl_absorpt_process_details
;
CrysAlisPro, Oxford Diffraction Ltd.,
Version 1.171.33.52 (release 06-11-2009 CrysAlis171 .NET)
(compiled Nov  6 2009,16:24:50)
empirical absorption correction using spherical harmonics,
 implemented in SCALE3 ABSPACK scaling algorithm.
;
_exptl_crystal_colour green
_exptl_crystal_density_diffrn 1.238
_exptl_crystal_description cube
_exptl_crystal_F_000 438
_exptl_crystal_size_max 0.20
_exptl_crystal_size_mid 0.10
_exptl_crystal_size_min 0.10
_refine_diff_density_max 0.593
_refine_diff_density_min -0.448
_refine_diff_density_rms 0.096
_refine_ls_extinction_method none
_refine_ls_goodness_of_fit_ref 0.777
_refine_ls_hydrogen_treatment constr
_refine_ls_matrix_type full
_refine_ls_number_parameters 223
_refine_ls_number_reflns 4717
_refine_ls_number_restraints 0
_refine_ls_restrained_S_all 0.777
_refine_ls_R_factor_all 0.1343
_refine_ls_R_factor_gt 0.0548
_refine_ls_shift/su_max 0.000
_refine_ls_shift/su_mean 0.000
_refine_ls_structure_factor_coef Fsqd
_refine_ls_weighting_details 'calc w=1/[\s^2^(Fo^2^)+(0.0577P)^2^+0.0000P] where P=(Fo^2^+2Fc^2^)/3'
_refine_ls_weighting_scheme calc
_refine_ls_wR_factor_gt 0.1099
_refine_ls_wR_factor_ref 0.1365
_reflns_number_gt 2079
_reflns_number_total 4717
_reflns_threshold_expression >2sigma(I)
_cod_data_source_file ic3014046_si_001_2.cif
_cod_data_source_block nPr2Mn2
_cod_depositor_comments
;
The following automatic conversions were performed:

'_exptl_absorpt_correction_type' value 'multi scan' changed to
'multi-scan' according to the built-in table from CIF Core dictionary
named 'cif_core.dic' version 2.4.1 from 2010-06-29.

Automatic conversion script
Id: cif_fix_values 1891 2012-01-12 08:04:46Z andrius 
;
_cod_database_code 4330125

loop_
_symmetry_equiv_pos_as_xyz
'x, y, z'
'-x, -y, -z'

loop_
_atom_site_label
_atom_site_type_symbol
_atom_site_fract_x
_atom_site_fract_y
_atom_site_fract_z
_atom_site_U_iso_or_equiv
_atom_site_adp_type
_atom_site_occupancy
_atom_site_symmetry_multiplicity
_atom_site_calc_flag
_atom_site_refinement_flags
P01 P 0.71419(14) 0.57944(12) 0.19124(12) 0.0188(3) Uani 1 1 d .
Si1 Si 0.63413(16) 0.29403(13) 0.25910(13) 0.0218(4) Uani 1 1 d .
N3 N 0.7000(4) 0.6590(4) 0.3153(3) 0.0207(10) Uani 1 1 d .
H3 H 0.6537 0.7079 0.3021 0.025 Uiso 1 1 calc R
N1 N 0.6309(4) 0.4175(4) 0.1663(3) 0.0191(9) Uani 1 1 d .
N4 N 0.8892(4) 0.6269(4) 0.2110(3) 0.0225(10) Uani 1 1 d .
H4 H 0.9129 0.5621 0.1946 0.027 Uiso 1 1 calc R
C7 C 0.7551(6) 0.6575(4) 0.4436(4) 0.0247(12) Uani 1 1 d .
H7A H 0.8262 0.6216 0.4477 0.030 Uiso 1 1 calc R
H7B H 0.6771 0.5973 0.4835 0.030 Uiso 1 1 calc R
C10 C 1.0087(5) 0.7583(4) 0.2509(4) 0.0212(12) Uani 1 1 d .
H10A H 0.9739 0.8204 0.2836 0.025 Uiso 1 1 calc R
H10B H 1.0532 0.7960 0.1800 0.025 Uiso 1 1 calc R
C15 C 0.6767(6) 0.4384(5) -0.2304(5) 0.0279(13) Uani 1 1 d .
H15 H 0.6458 0.4848 -0.2889 0.033 Uiso 1 1 calc R
C17 C 0.8074(6) 0.3889(5) -0.0709(5) 0.0274(13) Uani 1 1 d .
H17 H 0.8792 0.3980 -0.0054 0.033 Uiso 1 1 calc R
C13 C 0.6887(6) 0.2687(5) -0.1202(5) 0.0257(13) Uani 1 1 d .
H13 H 0.6661 0.1827 -0.0926 0.031 Uiso 1 1 calc R
C16 C 0.7998(6) 0.4961(5) -0.1385(5) 0.0271(13) Uani 1 1 d .
H16 H 0.8651 0.5883 -0.1241 0.033 Uiso 1 1 calc R
C1 C 0.5262(6) 0.1194(4) 0.1673(5) 0.0336(14) Uani 1 1 d .
H1A H 0.4265 0.1012 0.1496 0.050 Uiso 1 1 calc R
H1B H 0.5361 0.0502 0.2152 0.050 Uiso 1 1 calc R
H1C H 0.5613 0.1183 0.0908 0.050 Uiso 1 1 calc R
C14 C 0.6087(6) 0.2980(5) -0.2179(5) 0.0263(13) Uani 1 1 d .
H14 H 0.5239 0.2346 -0.2669 0.032 Uiso 1 1 calc R
C2 C 0.8229(5) 0.3165(5) 0.3107(5) 0.0318(14) Uani 1 1 d .
H2A H 0.8688 0.3215 0.2395 0.048 Uiso 1 1 calc R
H2B H 0.8207 0.2398 0.3537 0.048 Uiso 1 1 calc R
H2C H 0.8760 0.3995 0.3655 0.048 Uiso 1 1 calc R
C3 C 0.5537(6) 0.2974(5) 0.4021(5) 0.0356(15) Uani 1 1 d .
H3A H 0.6265 0.3622 0.4661 0.053 Uiso 1 1 calc R
H3B H 0.5167 0.2078 0.4306 0.053 Uiso 1 1 calc R
H3C H 0.4769 0.3240 0.3827 0.053 Uiso 1 1 calc R
C12 C 1.2431(6) 0.8863(5) 0.3925(5) 0.0360(14) Uani 1 1 d .
H12A H 1.2844 0.9278 0.3225 0.054 Uiso 1 1 calc R
H12B H 1.3149 0.8752 0.4504 0.054 Uiso 1 1 calc R
H12C H 1.2091 0.9440 0.4326 0.054 Uiso 1 1 calc R
C11 C 1.1195(5) 0.7485(5) 0.3492(5) 0.0260(13) Uani 1 1 d .
H11A H 1.0746 0.7092 0.4194 0.031 Uiso 1 1 calc R
H11B H 1.1557 0.6878 0.3160 0.031 Uiso 1 1 calc R
C8 C 0.8223(6) 0.7983(5) 0.5114(5) 0.0328(14) Uani 1 1 d .
H8A H 0.7534 0.8369 0.4993 0.039 Uiso 1 1 calc R
H8B H 0.9049 0.8556 0.4749 0.039 Uiso 1 1 calc R
C9 C 0.8710(6) 0.8037(6) 0.6503(5) 0.0422(16) Uani 1 1 d .
H9A H 0.7894 0.7509 0.6883 0.063 Uiso 1 1 calc R
H9B H 0.9145 0.8972 0.6867 0.063 Uiso 1 1 calc R
H9C H 0.9400 0.7665 0.6636 0.063 Uiso 1 1 calc R
Mn1 Mn 0.58035(9) 0.41913(7) -0.03444(7) 0.0201(2) Uani 1 1 d .
C5 C 0.7418(6) 0.8893(4) 0.0986(5) 0.0250(12) Uani 1 1 d .
H5A H 0.7750 0.8911 0.1865 0.030 Uiso 1 1 calc R
H5B H 0.6446 0.8815 0.0887 0.030 Uiso 1 1 calc R
C4 C 0.7409(5) 0.7672(4) 0.0291(4) 0.0223(12) Uani 1 1 d .
H4A H 0.7082 0.7668 -0.0586 0.027 Uiso 1 1 calc R
H4B H 0.8388 0.7768 0.0386 0.027 Uiso 1 1 calc R
N2 N 0.6475(4) 0.6321(4) 0.0706(3) 0.0191(9) Uani 1 1 d .
C6 C 0.8392(6) 1.0217(5) 0.0516(5) 0.0322(14) Uani 1 1 d .
H6A H 0.9371 1.0341 0.0692 0.048 Uiso 1 1 calc R
H6B H 0.8314 1.0974 0.0923 0.048 Uiso 1 1 calc R
H6C H 0.8107 1.0172 -0.0366 0.048 Uiso 1 1 calc R

loop_
_atom_site_aniso_label
_atom_site_aniso_U_11
_atom_site_aniso_U_22
_atom_site_aniso_U_33
_atom_site_aniso_U_23
_atom_site_aniso_U_13
_atom_site_aniso_U_12
P01 0.0204(8) 0.0178(7) 0.0221(8) 0.0040(5) 0.0030(6) 0.0119(6)
Si1 0.0252(8) 0.0209(8) 0.0253(9) 0.0074(6) 0.0047(7) 0.0152(7)
N3 0.029(3) 0.021(2) 0.015(2) 0.0031(16) 0.0010(19) 0.015(2)
N1 0.021(2) 0.020(2) 0.022(2) 0.0071(16) 0.0044(18) 0.0137(19)
N4 0.026(3) 0.019(2) 0.028(3) 0.0058(17) 0.004(2) 0.015(2)
C7 0.033(3) 0.020(3) 0.027(3) 0.002(2) 0.004(2) 0.017(3)
C10 0.023(3) 0.018(3) 0.024(3) 0.002(2) 0.006(2) 0.010(2)
C15 0.037(3) 0.036(3) 0.025(3) 0.008(2) 0.010(3) 0.028(3)
C17 0.028(3) 0.035(3) 0.029(3) 0.008(2) 0.009(2) 0.021(3)
C13 0.035(3) 0.019(3) 0.028(3) 0.001(2) 0.010(3) 0.015(3)
C16 0.027(3) 0.021(3) 0.038(3) 0.006(2) 0.013(3) 0.012(3)
C1 0.042(4) 0.024(3) 0.036(4) 0.015(2) 0.002(3) 0.016(3)
C14 0.025(3) 0.023(3) 0.034(3) -0.001(2) 0.010(3) 0.012(3)
C2 0.031(3) 0.035(3) 0.040(4) 0.021(2) 0.007(3) 0.022(3)
C3 0.047(4) 0.030(3) 0.043(4) 0.020(2) 0.017(3) 0.026(3)
C12 0.031(3) 0.035(3) 0.048(4) 0.003(3) -0.002(3) 0.022(3)
C11 0.023(3) 0.019(3) 0.032(3) 0.000(2) -0.001(2) 0.006(2)
C8 0.035(3) 0.038(3) 0.028(3) 0.007(2) 0.005(3) 0.018(3)
C9 0.043(4) 0.045(4) 0.046(4) 0.003(3) 0.001(3) 0.028(3)
Mn1 0.0228(5) 0.0183(4) 0.0244(5) 0.0055(3) 0.0036(4) 0.0136(4)
C5 0.027(3) 0.015(3) 0.036(3) 0.002(2) 0.005(2) 0.011(2)
C4 0.026(3) 0.019(3) 0.024(3) 0.006(2) 0.001(2) 0.012(2)
N2 0.022(2) 0.020(2) 0.018(2) 0.0051(16) 0.0025(18) 0.0125(19)
C6 0.032(3) 0.021(3) 0.046(4) 0.003(2) 0.006(3) 0.013(3)

loop_
_atom_type_symbol
_atom_type_description
_atom_type_scat_dispersion_real
_atom_type_scat_dispersion_imag
_atom_type_scat_source
C C 0.0033 0.0016 'International Tables Vol C Tables 4.2.6.8 and 6.1.1.4'
H H 0.0000 0.0000 'International Tables Vol C Tables 4.2.6.8 and 6.1.1.4'
N N 0.0061 0.0033 'International Tables Vol C Tables 4.2.6.8 and 6.1.1.4'
Si Si 0.0817 0.0704 'International Tables Vol C Tables 4.2.6.8 and 6.1.1.4'
P P 0.1023 0.0942 'International Tables Vol C Tables 4.2.6.8 and 6.1.1.4'
Mn Mn 0.3368 0.7283 'International Tables Vol C Tables 4.2.6.8 and 6.1.1.4'

loop_
_geom_angle_atom_site_label_1
_geom_angle_atom_site_label_2
_geom_angle_atom_site_label_3
_geom_angle
_geom_angle_site_symmetry_1
_geom_angle_site_symmetry_3
N1 P01 N2 103.5(2) . .
N1 P01 N3 120.0(2) . .
N2 P01 N3 107.0(2) . .
N1 P01 N4 109.6(2) . .
N2 P01 N4 115.8(2) . .
N3 P01 N4 101.5(2) . .
N1 P01 Mn1 51.63(14) . .
N2 P01 Mn1 56.28(13) . .
N3 P01 Mn1 148.05(16) . .
N4 P01 Mn1 110.25(15) . .
N1 Si1 C2 111.3(2) . .
N1 Si1 C3 111.9(2) . .
C2 Si1 C3 107.8(2) . .
N1 Si1 C1 108.8(2) . .
C2 Si1 C1 108.4(2) . .
C3 Si1 C1 108.4(2) . .
C7 N3 P01 128.5(3) . .
C7 N3 H3 115.8 . .
P01 N3 H3 115.8 . .
P01 N1 Si1 129.9(2) . .
P01 N1 Mn1 93.72(17) . .
Si1 N1 Mn1 133.5(2) . .
C10 N4 P01 130.9(3) . .
C10 N4 H4 114.6 . .
P01 N4 H4 114.6 . .
N3 C7 C8 111.3(4) . .
N3 C7 H7A 109.4 . .
C8 C7 H7A 109.4 . .
N3 C7 H7B 109.4 . .
C8 C7 H7B 109.4 . .
H7A C7 H7B 108.0 . .
N4 C10 C11 111.9(4) . .
N4 C10 H10A 109.2 . .
C11 C10 H10A 109.2 . .
N4 C10 H10B 109.2 . .
C11 C10 H10B 109.2 . .
H10A C10 H10B 107.9 . .
C16 C15 C14 107.2(5) . .
C16 C15 Mn1 76.0(3) . .
C14 C15 Mn1 74.1(3) . .
C16 C15 H15 126.4 . .
C14 C15 H15 126.4 . .
Mn1 C15 H15 115.7 . .
C13 C17 C16 107.6(5) . .
C13 C17 Mn1 72.9(3) . .
C16 C17 Mn1 70.9(3) . .
C13 C17 H17 126.2 . .
C16 C17 H17 126.2 . .
Mn1 C17 H17 121.7 . .
C17 C13 C14 108.4(4) . .
C17 C13 Mn1 76.1(3) . .
C14 C13 Mn1 70.7(3) . .
C17 C13 H13 125.8 . .
C14 C13 H13 125.8 . .
Mn1 C13 H13 119.3 . .
C15 C16 C17 107.9(4) . .
C15 C16 Mn1 71.4(3) . .
C17 C16 Mn1 77.0(3) . .
C15 C16 H16 126.1 . .
C17 C16 H16 126.1 . .
Mn1 C16 H16 117.5 . .
Si1 C1 H1A 109.5 . .
Si1 C1 H1B 109.5 . .
H1A C1 H1B 109.5 . .
Si1 C1 H1C 109.5 . .
H1A C1 H1C 109.5 . .
H1B C1 H1C 109.5 . .
C13 C14 C15 108.9(4) . .
C13 C14 Mn1 77.4(3) . .
C15 C14 Mn1 73.0(3) . .
C13 C14 H14 125.6 . .
C15 C14 H14 125.6 . .
Mn1 C14 H14 116.0 . .
Si1 C2 H2A 109.5 . .
Si1 C2 H2B 109.5 . .
H2A C2 H2B 109.5 . .
Si1 C2 H2C 109.5 . .
H2A C2 H2C 109.5 . .
H2B C2 H2C 109.5 . .
Si1 C3 H3A 109.5 . .
Si1 C3 H3B 109.5 . .
H3A C3 H3B 109.5 . .
Si1 C3 H3C 109.5 . .
H3A C3 H3C 109.5 . .
H3B C3 H3C 109.5 . .
C11 C12 H12A 109.5 . .
C11 C12 H12B 109.5 . .
H12A C12 H12B 109.5 . .
C11 C12 H12C 109.5 . .
H12A C12 H12C 109.5 . .
H12B C12 H12C 109.5 . .
C12 C11 C10 111.8(4) . .
C12 C11 H11A 109.2 . .
C10 C11 H11A 109.2 . .
C12 C11 H11B 109.2 . .
C10 C11 H11B 109.2 . .
H11A C11 H11B 107.9 . .
C7 C8 C9 114.5(4) . .
C7 C8 H8A 108.6 . .
C9 C8 H8A 108.6 . .
C7 C8 H8B 108.6 . .
C9 C8 H8B 108.6 . .
H8A C8 H8B 107.6 . .
C8 C9 H9A 109.5 . .
C8 C9 H9B 109.5 . .
H9A C9 H9B 109.5 . .
C8 C9 H9C 109.5 . .
H9A C9 H9C 109.5 . .
H9B C9 H9C 109.5 . .
N2 Mn1 N1 104.71(15) 2_665 .
N2 Mn1 N2 94.81(13) 2_665 .
N1 Mn1 N2 68.34(13) . .
N2 Mn1 C15 110.76(16) 2_665 .
N1 Mn1 C15 144.28(17) . .
N2 Mn1 C15 111.80(15) . .
N2 Mn1 C14 102.28(16) 2_665 .
N1 Mn1 C14 134.07(16) . .
N2 Mn1 C14 144.49(15) . .
C15 Mn1 C14 32.86(15) . .
N2 Mn1 C16 142.07(16) 2_665 .
N1 Mn1 C16 112.93(17) . .
N2 Mn1 C16 94.71(15) . .
C15 Mn1 C16 32.56(16) . .
C14 Mn1 C16 53.50(16) . .
N2 Mn1 C13 123.60(15) 2_665 .
N1 Mn1 C13 102.54(16) . .
N2 Mn1 C13 141.28(15) . .
C15 Mn1 C13 53.58(16) . .
C14 Mn1 C13 31.95(16) . .
C16 Mn1 C13 52.77(15) . .
N2 Mn1 C17 153.74(15) 2_665 .
N1 Mn1 C17 92.06(16) . .
N2 Mn1 C17 110.28(15) . .
C15 Mn1 C17 53.37(17) . .
C14 Mn1 C17 52.46(17) . .
C16 Mn1 C17 32.12(15) . .
C13 Mn1 C17 31.00(14) . .
N2 Mn1 P01 111.36(11) 2_665 .
N1 Mn1 P01 34.65(10) . .
N2 Mn1 P01 36.01(10) . .
C15 Mn1 P01 127.83(13) . .
C14 Mn1 P01 146.32(13) . .
C16 Mn1 P01 97.55(12) . .
C13 Mn1 P01 118.99(12) . .
C17 Mn1 P01 93.96(12) . .
N2 Mn1 Mn1 49.45(10) 2_665 2_665
N1 Mn1 Mn1 84.25(11) . 2_665
N2 Mn1 Mn1 45.36(10) . 2_665
C15 Mn1 Mn1 122.43(13) . 2_665
C14 Mn1 Mn1 140.58(14) . 2_665
C16 Mn1 Mn1 128.75(12) . 2_665
C13 Mn1 Mn1 171.90(12) . 2_665
C17 Mn1 Mn1 154.79(11) . 2_665
P01 Mn1 Mn1 69.11(4) . 2_665
C4 C5 C6 111.1(4) . .
C4 C5 H5A 109.4 . .
C6 C5 H5A 109.4 . .
C4 C5 H5B 109.4 . .
C6 C5 H5B 109.4 . .
H5A C5 H5B 108.0 . .
N2 C4 C5 114.4(4) . .
N2 C4 H4A 108.7 . .
C5 C4 H4A 108.7 . .
N2 C4 H4B 108.7 . .
C5 C4 H4B 108.7 . .
H4A C4 H4B 107.6 . .
C4 N2 P01 118.2(3) . .
C4 N2 Mn1 113.9(3) . 2_665
P01 N2 Mn1 120.0(2) . 2_665
C4 N2 Mn1 125.5(3) . .
P01 N2 Mn1 87.71(16) . .
Mn1 N2 Mn1 85.19(13) 2_665 .
C5 C6 H6A 109.5 . .
C5 C6 H6B 109.5 . .
H6A C6 H6B 109.5 . .
C5 C6 H6C 109.5 . .
H6A C6 H6C 109.5 . .
H6B C6 H6C 109.5 . .

loop_
_geom_bond_atom_site_label_1
_geom_bond_atom_site_label_2
_geom_bond_distance
_geom_bond_site_symmetry_2
P01 N1 1.584(4) .
P01 N2 1.636(4) .
P01 N3 1.640(4) .
P01 N4 1.648(4) .
P01 Mn1 2.7803(15) .
Si1 N1 1.713(4) .
Si1 C2 1.876(5) .
Si1 C3 1.878(5) .
Si1 C1 1.896(5) .
N3 C7 1.441(6) .
N3 H3 0.8600 .
N1 Mn1 2.184(4) .
N4 C10 1.436(5) .
N4 H4 0.8600 .
C7 C8 1.495(6) .
C7 H7A 0.9700 .
C7 H7B 0.9700 .
C10 C11 1.504(6) .
C10 H10A 0.9700 .
C10 H10B 0.9700 .
C15 C16 1.400(7) .
C15 C14 1.399(6) .
C15 Mn1 2.466(5) .
C15 H15 0.9300 .
C17 C13 1.382(6) .
C17 C16 1.420(7) .
C17 Mn1 2.603(5) .
C17 H17 0.9300 .
C13 C14 1.391(7) .
C13 Mn1 2.564(5) .
C13 H13 0.9300 .
C16 Mn1 2.524(5) .
C16 H16 0.9300 .
C1 H1A 0.9600 .
C1 H1B 0.9600 .
C1 H1C 0.9600 .
C14 Mn1 2.479(5) .
C14 H14 0.9300 .
C2 H2A 0.9600 .
C2 H2B 0.9600 .
C2 H2C 0.9600 .
C3 H3A 0.9600 .
C3 H3B 0.9600 .
C3 H3C 0.9600 .
C12 C11 1.501(6) .
C12 H12A 0.9600 .
C12 H12B 0.9600 .
C12 H12C 0.9600 .
C11 H11A 0.9700 .
C11 H11B 0.9700 .
C8 C9 1.521(7) .
C8 H8A 0.9700 .
C8 H8B 0.9700 .
C9 H9A 0.9600 .
C9 H9B 0.9600 .
C9 H9C 0.9600 .
Mn1 N2 2.167(4) 2_665
Mn1 N2 2.314(4) .
Mn1 Mn1 3.0353(16) 2_665
C5 C4 1.499(6) .
C5 C6 1.517(6) .
C5 H5A 0.9700 .
C5 H5B 0.9700 .
C4 N2 1.498(5) .
C4 H4A 0.9700 .
C4 H4B 0.9700 .
N2 Mn1 2.167(4) 2_665
C6 H6A 0.9600 .
C6 H6B 0.9600 .
C6 H6C 0.9600 .

loop_
_geom_torsion_atom_site_label_1
_geom_torsion_atom_site_label_2
_geom_torsion_atom_site_label_3
_geom_torsion_atom_site_label_4
_geom_torsion
_geom_torsion_site_symmetry_1
_geom_torsion_site_symmetry_4
N1 P01 N3 C7 69.0(5) . .
N2 P01 N3 C7 -173.7(4) . .
N4 P01 N3 C7 -51.9(4) . .
Mn1 P01 N3 C7 133.7(4) . .
N2 P01 N1 Si1 -174.2(3) . .
N3 P01 N1 Si1 -55.2(4) . .
N4 P01 N1 Si1 61.7(4) . .
Mn1 P01 N1 Si1 162.4(4) . .
N2 P01 N1 Mn1 23.3(2) . .
N3 P01 N1 Mn1 142.4(2) . .
N4 P01 N1 Mn1 -100.76(19) . .
C2 Si1 N1 P01 -54.2(4) . .
C3 Si1 N1 P01 66.5(4) . .
C1 Si1 N1 P01 -173.7(3) . .
C2 Si1 N1 Mn1 101.3(3) . .
C3 Si1 N1 Mn1 -138.0(3) . .
C1 Si1 N1 Mn1 -18.2(4) . .
N1 P01 N4 C10 -171.1(4) . .
N2 P01 N4 C10 72.3(4) . .
N3 P01 N4 C10 -43.1(4) . .
Mn1 P01 N4 C10 133.7(4) . .
P01 N3 C7 C8 136.4(4) . .
P01 N4 C10 C11 132.8(4) . .
C16 C17 C13 C14 0.9(6) . .
Mn1 C17 C13 C14 63.8(4) . .
C16 C17 C13 Mn1 -62.8(4) . .
C14 C15 C16 C17 0.9(6) . .
Mn1 C15 C16 C17 69.0(4) . .
C14 C15 C16 Mn1 -68.1(3) . .
C13 C17 C16 C15 -1.2(6) . .
Mn1 C17 C16 C15 -65.3(4) . .
C13 C17 C16 Mn1 64.1(4) . .
C17 C13 C14 C15 -0.4(6) . .
Mn1 C13 C14 C15 66.9(3) . .
C17 C13 C14 Mn1 -67.3(4) . .
C16 C15 C14 C13 -0.3(6) . .
Mn1 C15 C14 C13 -69.8(4) . .
C16 C15 C14 Mn1 69.4(4) . .
N4 C10 C11 C12 -178.9(4) . .
N3 C7 C8 C9 174.7(5) . .
P01 N1 Mn1 N2 -106.41(19) . 2_665
Si1 N1 Mn1 N2 92.2(3) . 2_665
P01 N1 Mn1 N2 -17.05(17) . .
Si1 N1 Mn1 N2 -178.5(3) . .
P01 N1 Mn1 C15 80.5(3) . .
Si1 N1 Mn1 C15 -80.9(4) . .
P01 N1 Mn1 C14 129.5(2) . .
Si1 N1 Mn1 C14 -31.9(4) . .
P01 N1 Mn1 C16 68.8(2) . .
Si1 N1 Mn1 C16 -92.6(3) . .
P01 N1 Mn1 C13 123.46(19) . .
Si1 N1 Mn1 C13 -38.0(3) . .
P01 N1 Mn1 C17 93.99(19) . .
Si1 N1 Mn1 C17 -67.4(3) . .
Si1 N1 Mn1 P01 -161.4(4) . .
P01 N1 Mn1 Mn1 -61.00(16) . 2_665
Si1 N1 Mn1 Mn1 137.6(3) . 2_665
C16 C15 Mn1 N2 166.9(3) . 2_665
C14 C15 Mn1 N2 -80.4(3) . 2_665
C16 C15 Mn1 N1 -20.3(4) . .
C14 C15 Mn1 N1 92.4(4) . .
C16 C15 Mn1 N2 62.5(3) . .
C14 C15 Mn1 N2 175.3(3) . .
C16 C15 Mn1 C14 -112.8(5) . .
C14 C15 Mn1 C16 112.8(5) . .
C16 C15 Mn1 C13 -76.0(3) . .
C14 C15 Mn1 C13 36.8(3) . .
C16 C15 Mn1 C17 -37.2(3) . .
C14 C15 Mn1 C17 75.6(3) . .
C16 C15 Mn1 P01 24.9(3) . .
C14 C15 Mn1 P01 137.7(3) . .
C16 C15 Mn1 Mn1 112.5(3) . 2_665
C14 C15 Mn1 Mn1 -134.7(3) . 2_665
C13 C14 Mn1 N2 -136.1(3) . 2_665
C15 C14 Mn1 N2 109.4(3) . 2_665
C13 C14 Mn1 N1 -11.2(4) . .
C15 C14 Mn1 N1 -125.7(3) . .
C13 C14 Mn1 N2 106.9(3) . .
C15 C14 Mn1 N2 -7.6(5) . .
C13 C14 Mn1 C15 114.5(4) . .
C13 C14 Mn1 C16 76.4(3) . .
C15 C14 Mn1 C16 -38.1(3) . .
C15 C14 Mn1 C13 -114.5(4) . .
C13 C14 Mn1 C17 35.9(3) . .
C15 C14 Mn1 C17 -78.6(3) . .
C13 C14 Mn1 P01 41.0(4) . .
C15 C14 Mn1 P01 -73.5(4) . .
C13 C14 Mn1 Mn1 -174.6(2) . 2_665
C15 C14 Mn1 Mn1 70.9(4) . 2_665
C15 C16 Mn1 N2 -20.2(4) . 2_665
C17 C16 Mn1 N2 -134.4(3) . 2_665
C15 C16 Mn1 N1 167.3(3) . .
C17 C16 Mn1 N1 53.1(3) . .
C15 C16 Mn1 N2 -124.3(3) . .
C17 C16 Mn1 N2 121.5(3) . .
C17 C16 Mn1 C15 -114.2(4) . .
C15 C16 Mn1 C14 38.5(3) . .
C17 C16 Mn1 C14 -75.7(3) . .
C15 C16 Mn1 C13 78.7(3) . .
C17 C16 Mn1 C13 -35.5(3) . .
C15 C16 Mn1 C17 114.2(4) . .
C15 C16 Mn1 P01 -160.4(3) . .
C17 C16 Mn1 P01 85.4(3) . .
C15 C16 Mn1 Mn1 -91.2(3) . 2_665
C17 C16 Mn1 Mn1 154.6(2) . 2_665
C17 C13 Mn1 N2 170.0(3) . 2_665
C14 C13 Mn1 N2 54.4(3) . 2_665
C17 C13 Mn1 N1 -72.6(3) . .
C14 C13 Mn1 N1 171.8(3) . .
C17 C13 Mn1 N2 -1.7(4) . .
C14 C13 Mn1 N2 -117.3(3) . .
C17 C13 Mn1 C15 77.8(3) . .
C14 C13 Mn1 C15 -37.8(3) . .
C17 C13 Mn1 C14 115.6(4) . .
C17 C13 Mn1 C16 36.8(3) . .
C14 C13 Mn1 C16 -78.8(3) . .
C14 C13 Mn1 C17 -115.6(4) . .
C17 C13 Mn1 P01 -39.8(3) . .
C14 C13 Mn1 P01 -155.4(2) . .
C17 C13 Mn1 Mn1 140.7(8) . 2_665
C14 C13 Mn1 Mn1 25.1(10) . 2_665
C13 C17 Mn1 N2 -19.1(5) . 2_665
C16 C17 Mn1 N2 97.1(4) . 2_665
C13 C17 Mn1 N1 111.2(3) . .
C16 C17 Mn1 N1 -132.5(3) . .
C13 C17 Mn1 N2 178.9(3) . .
C16 C17 Mn1 N2 -64.9(3) . .
C13 C17 Mn1 C15 -78.5(3) . .
C16 C17 Mn1 C15 37.7(3) . .
C13 C17 Mn1 C14 -37.0(3) . .
C16 C17 Mn1 C14 79.2(3) . .
C13 C17 Mn1 C16 -116.2(5) . .
C16 C17 Mn1 C13 116.2(5) . .
C13 C17 Mn1 P01 145.9(3) . .
C16 C17 Mn1 P01 -97.9(3) . .
C13 C17 Mn1 Mn1 -167.9(3) . 2_665
C16 C17 Mn1 Mn1 -51.7(5) . 2_665
N1 P01 Mn1 N2 85.0(2) . 2_665
N2 P01 Mn1 N2 -67.4(2) . 2_665
N3 P01 Mn1 N2 -1.4(3) . 2_665
N4 P01 Mn1 N2 -175.52(18) . 2_665
N2 P01 Mn1 N1 -152.4(3) . .
N3 P01 Mn1 N1 -86.4(3) . .
N4 P01 Mn1 N1 99.4(2) . .
N1 P01 Mn1 N2 152.4(3) . .
N3 P01 Mn1 N2 66.0(3) . .
N4 P01 Mn1 N2 -108.2(2) . .
N1 P01 Mn1 C15 -133.2(2) . .
N2 P01 Mn1 C15 74.4(2) . .
N3 P01 Mn1 C15 140.4(3) . .
N4 P01 Mn1 C15 -33.7(2) . .
N1 P01 Mn1 C14 -92.0(3) . .
N2 P01 Mn1 C14 115.6(3) . .
N3 P01 Mn1 C14 -178.4(3) . .
N4 P01 Mn1 C14 7.4(3) . .
N1 P01 Mn1 C16 -120.0(2) . .
N2 P01 Mn1 C16 87.6(2) . .
N3 P01 Mn1 C16 153.6(3) . .
N4 P01 Mn1 C16 -20.53(19) . .
N1 P01 Mn1 C13 -68.6(2) . .
N2 P01 Mn1 C13 139.0(2) . .
N3 P01 Mn1 C13 -155.0(3) . .
N4 P01 Mn1 C13 30.8(2) . .
N1 P01 Mn1 C17 -87.9(2) . .
N2 P01 Mn1 C17 119.7(2) . .
N3 P01 Mn1 C17 -174.3(3) . .
N4 P01 Mn1 C17 11.55(18) . .
N1 P01 Mn1 Mn1 111.33(19) . 2_665
N2 P01 Mn1 Mn1 -41.06(17) . 2_665
N3 P01 Mn1 Mn1 24.9(3) . 2_665
N4 P01 Mn1 Mn1 -149.23(15) . 2_665
C6 C5 C4 N2 179.7(4) . .
C5 C4 N2 P01 -83.5(5) . .
C5 C4 N2 Mn1 65.7(4) . 2_665
C5 C4 N2 Mn1 167.4(3) . .
N1 P01 N2 C4 -151.6(3) . .
N3 P01 N2 C4 80.7(4) . .
N4 P01 N2 C4 -31.6(4) . .
Mn1 P01 N2 C4 -129.6(4) . .
N1 P01 N2 Mn1 61.2(3) . 2_665
N3 P01 N2 Mn1 -66.5(3) . 2_665
N4 P01 N2 Mn1 -178.9(2) . 2_665
Mn1 P01 N2 Mn1 83.1(2) . 2_665
N1 P01 N2 Mn1 -21.9(2) . .
N3 P01 N2 Mn1 -149.64(16) . .
N4 P01 N2 Mn1 98.02(19) . .
N2 Mn1 N2 C4 -116.1(4) 2_665 .
N1 Mn1 N2 C4 140.0(4) . .
C15 Mn1 N2 C4 -1.4(4) . .
C14 Mn1 N2 C4 3.0(5) . .
C16 Mn1 N2 C4 27.2(4) . .
C13 Mn1 N2 C4 57.0(5) . .
C17 Mn1 N2 C4 56.1(4) . .
P01 Mn1 N2 C4 123.5(4) . .
Mn1 Mn1 N2 C4 -116.1(4) 2_665 .
N2 Mn1 N2 P01 120.4(2) 2_665 .
N1 Mn1 N2 P01 16.47(16) . .
C15 Mn1 N2 P01 -124.97(19) . .
C14 Mn1 N2 P01 -120.6(3) . .
C16 Mn1 N2 P01 -96.36(19) . .
C13 Mn1 N2 P01 -66.5(3) . .
C17 Mn1 N2 P01 -67.5(2) . .
Mn1 Mn1 N2 P01 120.4(2) 2_665 .
N2 Mn1 N2 Mn1 0.0 2_665 2_665
N1 Mn1 N2 Mn1 -103.93(15) . 2_665
C15 Mn1 N2 Mn1 114.63(17) . 2_665
C14 Mn1 N2 Mn1 119.0(3) . 2_665
C16 Mn1 N2 Mn1 143.24(16) . 2_665
C13 Mn1 N2 Mn1 173.1(2) . 2_665
C17 Mn1 N2 Mn1 172.13(14) . 2_665
P01 Mn1 N2 Mn1 -120.4(2) . 2_665
